data_1512603
loop_
_publ_author_name
'Chen, Ming'
'Sun, Ning'
'Liu, Yuanhong'

_publ_section_title
;
 Environmentally Benign Synthesis of Indeno[1,2-b]quinolines via an
 Intramolecular Povarov Reaction.
;
_journal_issue 21
_journal_name_full 'Organic letters'
_journal_page_first 5574
_journal_page_last 5577
_journal_paper_doi 10.1021/ol402775k
_journal_volume 15
_journal_year 2013
_chemical_formula_sum 'C38 H24 N2'
_chemical_formula_weight 508.59
_chemical_name_systematic
; 
 ? 
;
_space_group_IT_number 14
_symmetry_cell_setting monoclinic
_symmetry_space_group_name_Hall '-P 2ybc'
_symmetry_space_group_name_H-M 'P 1 21/c 1'
_atom_sites_solution_hydrogens geom
_atom_sites_solution_primary direct
_atom_sites_solution_secondary difmap
_audit_creation_method SHELXL-97
_cell_angle_alpha 90.00
_cell_angle_beta 107.869(2)
_cell_angle_gamma 90.00
_cell_formula_units_Z 4
_cell_length_a 19.2487(15)
_cell_length_b 10.3132(8)
_cell_length_c 13.9713(11)
_cell_measurement_reflns_used 1695
_cell_measurement_temperature 293(2)
_cell_measurement_theta_max 44.533
_cell_measurement_theta_min 4.532
_cell_volume 2639.7(4)
_computing_cell_refinement 'Bruker SMART'
_computing_data_collection 'Bruker SMART'
_computing_data_reduction 'Bruker SHELXTL'
_computing_molecular_graphics 'Bruker SHELXTL'
_computing_publication_material 'Bruker SHELXTL'
_computing_structure_refinement 'SHELXL-97 (Sheldrick, 1997)'
_computing_structure_solution 'SHELXS-97 (Sheldrick, 1990)'
_diffrn_ambient_temperature 293(2)
_diffrn_measured_fraction_theta_full 1.000
_diffrn_measured_fraction_theta_max 1.000
_diffrn_measurement_device_type 'CCD area detector'
_diffrn_measurement_method 'phi and omega scans'
_diffrn_radiation_monochromator graphite
_diffrn_radiation_source 'fine-focus sealed tube'
_diffrn_radiation_type MoK\a
_diffrn_radiation_wavelength 0.71073
_diffrn_reflns_av_R_equivalents 0.0000
_diffrn_reflns_av_sigmaI/netI 0.0507
_diffrn_reflns_limit_h_max 22
_diffrn_reflns_limit_h_min -23
_diffrn_reflns_limit_k_max 12
_diffrn_reflns_limit_k_min 0
_diffrn_reflns_limit_l_max 17
_diffrn_reflns_limit_l_min 0
_diffrn_reflns_number 5184
_diffrn_reflns_theta_full 26.00
_diffrn_reflns_theta_max 26.00
_diffrn_reflns_theta_min 1.11
_exptl_absorpt_coefficient_mu 0.074
_exptl_absorpt_correction_T_max 1.00000
_exptl_absorpt_correction_T_min 0.35781
_exptl_absorpt_correction_type empirical
_exptl_absorpt_process_details sadabs
_exptl_crystal_colour colorless
_exptl_crystal_density_diffrn 1.280
_exptl_crystal_density_method 'not measured'
_exptl_crystal_description prismatic
_exptl_crystal_F_000 1064
_exptl_crystal_size_max 0.231
_exptl_crystal_size_mid 0.165
_exptl_crystal_size_min 0.114
_platon_squeeze_details
;
;
_refine_diff_density_max 0.164
_refine_diff_density_min -0.183
_refine_diff_density_rms 0.036
_refine_ls_extinction_method none
_refine_ls_goodness_of_fit_ref 1.028
_refine_ls_hydrogen_treatment constr
_refine_ls_matrix_type full
_refine_ls_number_parameters 361
_refine_ls_number_reflns 5184
_refine_ls_number_restraints 0
_refine_ls_restrained_S_all 1.028
_refine_ls_R_factor_all 0.0839
_refine_ls_R_factor_gt 0.0470
_refine_ls_shift/su_max 0.000
_refine_ls_shift/su_mean 0.000
_refine_ls_structure_factor_coef Fsqd
_refine_ls_weighting_details 'calc w=1/[\s^2^(Fo^2^)+(0.0669P)^2^+0.2113P] where P=(Fo^2^+2Fc^2^)/3'
_refine_ls_weighting_scheme calc
_refine_ls_wR_factor_gt 0.1350
_refine_ls_wR_factor_ref 0.1452
_reflns_number_gt 3264
_reflns_number_total 5184
_reflns_threshold_expression >2sigma(I)
_cod_data_source_file ol402775k_si_005.cif
_cod_data_source_block cd213372
_cod_depositor_comments
;
The following automatic conversions were performed:

'_symmetry_cell_setting' value 'Monoclinic' changed to 'monoclinic'
according to /home/saulius/struct/CIF-dictionaries/cif_core.dic
dictionary named 'cif_core.dic' version 2.4.2 from 2011-04-26.

Automatic conversion script
Id: cif_fix_values 1891 2012-01-12 08:04:46Z andrius 
;
_cod_original_sg_symbol_H-M P2(1)/c
_cod_database_code 1512603

loop_
_symmetry_equiv_pos_as_xyz
'x, y, z'
'-x, y+1/2, -z+1/2'
'-x, -y, -z'
'x, -y-1/2, z-1/2'

loop_
_atom_site_label
_atom_site_type_symbol
_atom_site_fract_x
_atom_site_fract_y
_atom_site_fract_z
_atom_site_U_iso_or_equiv
_atom_site_adp_type
_atom_site_occupancy
_atom_site_symmetry_multiplicity
_atom_site_calc_flag
_atom_site_refinement_flags
N1 N 0.44497(9) 0.33181(16) 0.10586(14) 0.0468(5) Uani 1 1 d .
N2 N 0.19807(9) 0.56397(15) 0.14529(14) 0.0464(5) Uani 1 1 d .
C1 C 0.52188(11) 0.1380(2) 0.11645(16) 0.0462(5) Uani 1 1 d .
C2 C 0.58347(11) 0.1831(2) 0.09563(18) 0.0563(6) Uani 1 1 d .
H2 H 0.5885 0.2705 0.0827 0.068 Uiso 1 1 calc R
C3 C 0.63697(12) 0.0952(2) 0.09461(19) 0.0626(7) Uani 1 1 d .
H3 H 0.6790 0.1235 0.0814 0.075 Uiso 1 1 calc R
C4 C 0.62889(13) -0.0350(2) 0.11310(19) 0.0616(7) Uani 1 1 d .
H4 H 0.6650 -0.0933 0.1099 0.074 Uiso 1 1 calc R
C5 C 0.56854(12) -0.0798(2) 0.13606(17) 0.0574(6) Uani 1 1 d .
H5 H 0.5639 -0.1673 0.1492 0.069 Uiso 1 1 calc R
C6 C 0.51479(11) 0.0079(2) 0.13930(16) 0.0469(5) Uani 1 1 d .
C7 C 0.44489(11) -0.01324(19) 0.16398(18) 0.0491(6) Uani 1 1 d .
H7A H 0.4545 -0.0389 0.2336 0.059 Uiso 1 1 calc R
H7B H 0.4150 -0.0789 0.1208 0.059 Uiso 1 1 calc R
C8 C 0.40866(10) 0.11845(19) 0.14439(15) 0.0416(5) Uani 1 1 d .
C9 C 0.45649(10) 0.2058(2) 0.11864(15) 0.0430(5) Uani 1 1 d .
C10 C 0.34351(10) 0.16245(18) 0.15442(15) 0.0383(5) Uani 1 1 d .
C11 C 0.32454(10) 0.29612(17) 0.12809(15) 0.0383(5) Uani 1 1 d .
C12 C 0.38014(11) 0.37623(19) 0.11174(16) 0.0427(5) Uani 1 1 d .
C13 C 0.37274(12) 0.51347(19) 0.10960(18) 0.0519(6) Uani 1 1 d .
H13 H 0.4084 0.5647 0.0962 0.062 Uiso 1 1 calc R
C14 C 0.31503(12) 0.5697(2) 0.12662(18) 0.0531(6) Uani 1 1 d .
H14 H 0.3142 0.6593 0.1338 0.064 Uiso 1 1 calc R
C15 C 0.25489(11) 0.49441(19) 0.13394(16) 0.0430(5) Uani 1 1 d .
C16 C 0.25508(10) 0.35715(18) 0.12369(14) 0.0387(5) Uani 1 1 d .
C17 C 0.18624(10) 0.29245(17) 0.10348(14) 0.0365(5) Uani 1 1 d .
C18 C 0.12923(10) 0.36377(19) 0.11829(15) 0.0394(5) Uani 1 1 d .
C19 C 0.13889(11) 0.49674(19) 0.14175(15) 0.0417(5) Uani 1 1 d .
C20 C 0.07133(11) 0.5515(2) 0.14976(15) 0.0434(5) Uani 1 1 d .
C21 C 0.01853(11) 0.4551(2) 0.12730(16) 0.0447(5) Uani 1 1 d .
C22 C 0.04992(10) 0.3300(2) 0.10312(17) 0.0457(5) Uani 1 1 d .
H22A H 0.0257 0.3035 0.0343 0.055 Uiso 1 1 calc R
H22B H 0.0456 0.2612 0.1483 0.055 Uiso 1 1 calc R
C23 C -0.05164(12) 0.4829(2) 0.12860(18) 0.0582(6) Uani 1 1 d .
H23 H -0.0873 0.4188 0.1145 0.070 Uiso 1 1 calc R
C24 C -0.06754(13) 0.6073(3) 0.15117(18) 0.0630(7) Uani 1 1 d .
H24 H -0.1144 0.6267 0.1524 0.076 Uiso 1 1 calc R
C25 C -0.01506(13) 0.7041(2) 0.17211(18) 0.0600(7) Uani 1 1 d .
H25 H -0.0274 0.7876 0.1861 0.072 Uiso 1 1 calc R
C26 C 0.05525(12) 0.6777(2) 0.17239(16) 0.0509(6) Uani 1 1 d .
H26 H 0.0909 0.7419 0.1872 0.061 Uiso 1 1 calc R
C27 C 0.30345(10) 0.07862(18) 0.20682(16) 0.0394(5) Uani 1 1 d .
C28 C 0.28427(11) -0.04875(19) 0.17791(17) 0.0464(5) Uani 1 1 d .
H28 H 0.2919 -0.0813 0.1199 0.056 Uiso 1 1 calc R
C29 C 0.25393(12) -0.1274(2) 0.2346(2) 0.0562(6) Uani 1 1 d .
H29 H 0.2406 -0.2119 0.2137 0.067 Uiso 1 1 calc R
C30 C 0.24332(13) -0.0820(2) 0.3212(2) 0.0587(6) Uani 1 1 d .
H30 H 0.2235 -0.1357 0.3596 0.070 Uiso 1 1 calc R
C31 C 0.26212(12) 0.0433(2) 0.35090(18) 0.0560(6) Uani 1 1 d .
H31 H 0.2551 0.0745 0.4097 0.067 Uiso 1 1 calc R
C32 C 0.29137(11) 0.1231(2) 0.29420(16) 0.0460(5) Uani 1 1 d .
H32 H 0.3032 0.2082 0.3148 0.055 Uiso 1 1 calc R
C33 C 0.16962(10) 0.16438(18) 0.05177(15) 0.0390(5) Uani 1 1 d .
C34 C 0.19322(11) 0.13959(19) -0.03084(16) 0.0457(5) Uani 1 1 d .
H34 H 0.2237 0.1989 -0.0483 0.055 Uiso 1 1 calc R
C35 C 0.17232(13) 0.0283(2) -0.08767(18) 0.0595(6) Uani 1 1 d .
H35 H 0.1889 0.0131 -0.1426 0.071 Uiso 1 1 calc R
C36 C 0.12729(15) -0.0594(2) -0.0631(2) 0.0710(8) Uani 1 1 d .
H36 H 0.1129 -0.1339 -0.1016 0.085 Uiso 1 1 calc R
C37 C 0.10335(13) -0.0372(2) 0.0187(2) 0.0649(7) Uani 1 1 d .
H37 H 0.0726 -0.0967 0.0353 0.078 Uiso 1 1 calc R
C38 C 0.12482(11) 0.07362(19) 0.07626(17) 0.0497(6) Uani 1 1 d .
H38 H 0.1090 0.0872 0.1320 0.060 Uiso 1 1 calc R

loop_
_atom_site_aniso_label
_atom_site_aniso_U_11
_atom_site_aniso_U_22
_atom_site_aniso_U_33
_atom_site_aniso_U_23
_atom_site_aniso_U_13
_atom_site_aniso_U_12
N1 0.0423(10) 0.0424(10) 0.0579(12) 0.0046(8) 0.0186(9) 0.0012(8)
N2 0.0449(11) 0.0371(10) 0.0583(12) -0.0056(8) 0.0175(9) 0.0033(8)
C1 0.0411(12) 0.0501(13) 0.0474(13) 0.0009(10) 0.0135(10) 0.0066(10)
C2 0.0441(13) 0.0622(15) 0.0650(16) 0.0045(12) 0.0204(11) 0.0065(12)
C3 0.0455(14) 0.0781(18) 0.0677(17) 0.0063(14) 0.0227(12) 0.0128(13)
C4 0.0538(15) 0.0686(17) 0.0648(17) 0.0069(13) 0.0216(12) 0.0215(13)
C5 0.0561(15) 0.0573(15) 0.0578(16) 0.0058(12) 0.0162(12) 0.0167(12)
C6 0.0425(12) 0.0515(14) 0.0453(13) 0.0025(10) 0.0116(10) 0.0102(10)
C7 0.0473(13) 0.0446(12) 0.0554(15) 0.0013(11) 0.0158(11) 0.0090(10)
C8 0.0451(12) 0.0375(11) 0.0420(12) -0.0008(9) 0.0134(9) 0.0041(10)
C9 0.0383(11) 0.0450(13) 0.0457(13) 0.0006(10) 0.0128(9) 0.0029(10)
C10 0.0377(11) 0.0356(11) 0.0405(12) -0.0024(9) 0.0104(9) 0.0006(9)
C11 0.0384(11) 0.0337(11) 0.0429(12) -0.0031(9) 0.0127(9) 0.0012(9)
C12 0.0415(12) 0.0397(12) 0.0484(13) -0.0002(10) 0.0163(10) 0.0013(10)
C13 0.0475(13) 0.0375(12) 0.0733(17) 0.0028(11) 0.0224(12) -0.0039(10)
C14 0.0549(14) 0.0325(11) 0.0740(17) -0.0031(11) 0.0231(12) -0.0018(10)
C15 0.0426(12) 0.0359(12) 0.0510(14) -0.0025(9) 0.0150(10) 0.0014(9)
C16 0.0424(12) 0.0349(11) 0.0398(12) -0.0015(9) 0.0141(9) 0.0018(9)
C17 0.0410(11) 0.0342(11) 0.0357(11) 0.0021(9) 0.0137(9) 0.0028(9)
C18 0.0417(11) 0.0413(12) 0.0366(12) 0.0005(9) 0.0140(9) 0.0023(9)
C19 0.0453(12) 0.0422(12) 0.0370(12) -0.0007(9) 0.0118(9) 0.0062(10)
C20 0.0462(12) 0.0477(13) 0.0375(12) 0.0017(9) 0.0146(9) 0.0114(10)
C21 0.0437(12) 0.0517(13) 0.0422(13) 0.0058(10) 0.0181(10) 0.0091(11)
C22 0.0436(12) 0.0485(13) 0.0479(13) 0.0014(10) 0.0181(10) 0.0006(10)
C23 0.0498(14) 0.0673(16) 0.0634(17) 0.0098(12) 0.0261(12) 0.0083(12)
C24 0.0529(15) 0.0798(18) 0.0637(17) 0.0106(14) 0.0288(12) 0.0238(14)
C25 0.0652(16) 0.0659(16) 0.0531(15) 0.0038(12) 0.0246(12) 0.0255(14)
C26 0.0567(14) 0.0528(14) 0.0444(13) -0.0003(10) 0.0174(10) 0.0129(11)
C27 0.0370(11) 0.0317(11) 0.0477(13) -0.0010(9) 0.0103(9) 0.0037(9)
C28 0.0476(13) 0.0356(12) 0.0593(15) -0.0058(10) 0.0213(11) 0.0023(10)
C29 0.0559(14) 0.0304(11) 0.0862(19) -0.0040(12) 0.0273(13) -0.0009(10)
C30 0.0632(15) 0.0458(14) 0.0769(18) 0.0112(12) 0.0360(13) 0.0027(11)
C31 0.0642(15) 0.0544(15) 0.0560(15) -0.0001(11) 0.0279(12) 0.0025(12)
C32 0.0528(13) 0.0342(11) 0.0538(14) -0.0057(10) 0.0207(11) -0.0020(10)
C33 0.0362(11) 0.0345(11) 0.0443(13) 0.0000(9) 0.0095(9) 0.0035(9)
C34 0.0479(12) 0.0422(12) 0.0460(13) -0.0010(10) 0.0129(10) 0.0028(10)
C35 0.0667(16) 0.0561(15) 0.0508(15) -0.0132(12) 0.0110(12) 0.0043(13)
C36 0.0795(19) 0.0507(15) 0.073(2) -0.0217(13) 0.0094(15) -0.0089(13)
C37 0.0642(16) 0.0468(14) 0.079(2) -0.0056(13) 0.0158(14) -0.0162(12)
C38 0.0507(13) 0.0418(12) 0.0577(15) -0.0012(10) 0.0183(11) -0.0042(10)

loop_
_atom_type_symbol
_atom_type_description
_atom_type_scat_dispersion_real
_atom_type_scat_dispersion_imag
_atom_type_scat_source
C C 0.0033 0.0016 'International Tables Vol C Tables 4.2.6.8 and 6.1.1.4'
H H 0.0000 0.0000 'International Tables Vol C Tables 4.2.6.8 and 6.1.1.4'
N N 0.0061 0.0033 'International Tables Vol C Tables 4.2.6.8 and 6.1.1.4'

loop_
_geom_angle_atom_site_label_1
_geom_angle_atom_site_label_2
_geom_angle_atom_site_label_3
_geom_angle
C9 N1 C12 116.34(17)
C19 N2 C15 115.76(16)
C2 C1 C6 121.39(19)
C2 C1 C9 130.4(2)
C6 C1 C9 108.21(18)
C3 C2 C1 118.2(2)
C3 C2 H2 120.9
C1 C2 H2 120.9
C2 C3 C4 120.6(2)
C2 C3 H3 119.7
C4 C3 H3 119.7
C5 C4 C3 121.4(2)
C5 C4 H4 119.3
C3 C4 H4 119.3
C4 C5 C6 118.7(2)
C4 C5 H5 120.6
C6 C5 H5 120.6
C5 C6 C1 119.6(2)
C5 C6 C7 130.0(2)
C1 C6 C7 110.45(17)
C6 C7 C8 102.90(16)
C6 C7 H7A 111.2
C8 C7 H7A 111.2
C6 C7 H7B 111.2
C8 C7 H7B 111.2
H7A C7 H7B 109.1
C10 C8 C9 120.01(18)
C10 C8 C7 131.25(18)
C9 C8 C7 108.57(17)
N1 C9 C8 124.51(18)
N1 C9 C1 125.64(18)
C8 C9 C1 109.68(18)
C8 C10 C11 117.02(17)
C8 C10 C27 118.81(17)
C11 C10 C27 123.35(16)
C12 C11 C10 116.78(17)
C12 C11 C16 117.77(17)
C10 C11 C16 125.31(17)
N1 C12 C13 115.05(17)
N1 C12 C11 124.38(18)
C13 C12 C11 120.34(17)
C14 C13 C12 120.74(19)
C14 C13 H13 119.6
C12 C13 H13 119.6
C13 C14 C15 120.97(19)
C13 C14 H14 119.5
C15 C14 H14 119.5
N2 C15 C16 124.37(18)
N2 C15 C14 114.99(18)
C16 C15 C14 120.54(18)
C15 C16 C17 116.91(16)
C15 C16 C11 117.04(17)
C17 C16 C11 125.92(17)
C18 C17 C16 116.72(17)
C18 C17 C33 118.63(17)
C16 C17 C33 123.76(16)
C17 C18 C19 119.75(18)
C17 C18 C22 131.74(18)
C19 C18 C22 108.14(16)
N2 C19 C18 124.76(18)
N2 C19 C20 125.09(18)
C18 C19 C20 109.79(18)
C21 C20 C26 121.42(19)
C21 C20 C19 108.37(17)
C26 C20 C19 130.2(2)
C23 C21 C20 119.9(2)
C23 C21 C22 129.8(2)
C20 C21 C22 110.36(17)
C21 C22 C18 103.20(16)
C21 C22 H22A 111.1
C18 C22 H22A 111.1
C21 C22 H22B 111.1
C18 C22 H22B 111.1
H22A C22 H22B 109.1
C24 C23 C21 118.8(2)
C24 C23 H23 120.6
C21 C23 H23 120.6
C23 C24 C25 121.4(2)
C23 C24 H24 119.3
C25 C24 H24 119.3
C26 C25 C24 120.6(2)
C26 C25 H25 119.7
C24 C25 H25 119.7
C25 C26 C20 118.0(2)
C25 C26 H26 121.0
C20 C26 H26 121.0
C32 C27 C28 117.77(18)
C32 C27 C10 119.44(17)
C28 C27 C10 122.42(18)
C29 C28 C27 120.6(2)
C29 C28 H28 119.7
C27 C28 H28 119.7
C30 C29 C28 120.6(2)
C30 C29 H29 119.7
C28 C29 H29 119.7
C29 C30 C31 119.5(2)
C29 C30 H30 120.3
C31 C30 H30 120.3
C30 C31 C32 120.4(2)
C30 C31 H31 119.8
C32 C31 H31 119.8
C31 C32 C27 121.1(2)
C31 C32 H32 119.4
C27 C32 H32 119.4
C38 C33 C34 117.94(19)
C38 C33 C17 122.40(18)
C34 C33 C17 119.30(17)
C35 C34 C33 121.2(2)
C35 C34 H34 119.4
C33 C34 H34 119.4
C36 C35 C34 120.0(2)
C36 C35 H35 120.0
C34 C35 H35 120.0
C35 C36 C37 119.8(2)
C35 C36 H36 120.1
C37 C36 H36 120.1
C36 C37 C38 120.2(2)
C36 C37 H37 119.9
C38 C37 H37 119.9
C33 C38 C37 120.7(2)
C33 C38 H38 119.6
C37 C38 H38 119.6

loop_
_geom_bond_atom_site_label_1
_geom_bond_atom_site_label_2
_geom_bond_distance
N1 C9 1.321(3)
N1 C12 1.355(2)
N2 C19 1.321(2)
N2 C15 1.357(2)
C1 C2 1.385(3)
C1 C6 1.395(3)
C1 C9 1.448(3)
C2 C3 1.375(3)
C2 H2 0.9300
C3 C4 1.385(3)
C3 H3 0.9300
C4 C5 1.376(3)
C4 H4 0.9300
C5 C6 1.386(3)
C5 H5 0.9300
C6 C7 1.504(3)
C7 C8 1.513(3)
C7 H7A 0.9700
C7 H7B 0.9700
C8 C10 1.381(3)
C8 C9 1.411(3)
C10 C11 1.445(3)
C10 C27 1.491(3)
C11 C12 1.425(3)
C11 C16 1.462(3)
C12 C13 1.422(3)
C13 C14 1.337(3)
C13 H13 0.9300
C14 C15 1.423(3)
C14 H14 0.9300
C15 C16 1.423(3)
C16 C17 1.432(3)
C17 C18 1.388(2)
C17 C33 1.492(3)
C18 C19 1.409(3)
C18 C22 1.516(3)
C19 C20 1.453(3)
C20 C21 1.387(3)
C20 C26 1.396(3)
C21 C23 1.386(3)
C21 C22 1.506(3)
C22 H22A 0.9700
C22 H22B 0.9700
C23 C24 1.378(3)
C23 H23 0.9300
C24 C25 1.386(3)
C24 H24 0.9300
C25 C26 1.379(3)
C25 H25 0.9300
C26 H26 0.9300
C27 C32 1.389(3)
C27 C28 1.390(3)
C28 C29 1.382(3)
C28 H28 0.9300
C29 C30 1.371(3)
C29 H29 0.9300
C30 C31 1.371(3)
C30 H30 0.9300
C31 C32 1.377(3)
C31 H31 0.9300
C32 H32 0.9300
C33 C38 1.385(3)
C33 C34 1.388(3)
C34 C35 1.383(3)
C34 H34 0.9300
C35 C36 1.367(3)
C35 H35 0.9300
C36 C37 1.376(4)
C36 H36 0.9300
C37 C38 1.386(3)
C37 H37 0.9300
C38 H38 0.9300

loop_
_geom_torsion_atom_site_label_1
_geom_torsion_atom_site_label_2
_geom_torsion_atom_site_label_3
_geom_torsion_atom_site_label_4
_geom_torsion
C6 C1 C2 C3 2.2(3)
C9 C1 C2 C3 -177.2(2)
C1 C2 C3 C4 0.6(4)
C2 C3 C4 C5 -2.1(4)
C3 C4 C5 C6 0.8(4)
C4 C5 C6 C1 1.9(3)
C4 C5 C6 C7 -178.7(2)
C2 C1 C6 C5 -3.4(3)
C9 C1 C6 C5 176.1(2)
C2 C1 C6 C7 177.0(2)
C9 C1 C6 C7 -3.5(2)
C5 C6 C7 C8 -175.0(2)
C1 C6 C7 C8 4.5(2)
C6 C7 C8 C10 -179.0(2)
C6 C7 C8 C9 -3.9(2)
C12 N1 C9 C8 -4.6(3)
C12 N1 C9 C1 -179.35(19)
C10 C8 C9 N1 2.3(3)
C7 C8 C9 N1 -173.4(2)
C10 C8 C9 C1 177.82(18)
C7 C8 C9 C1 2.1(2)
C2 C1 C9 N1 -4.3(4)
C6 C1 C9 N1 176.3(2)
C2 C1 C9 C8 -179.7(2)
C6 C1 C9 C8 0.9(2)
C9 C8 C10 C11 5.8(3)
C7 C8 C10 C11 -179.5(2)
C9 C8 C10 C27 -164.19(19)
C7 C8 C10 C27 10.5(3)
C8 C10 C11 C12 -11.0(3)
C27 C10 C11 C12 158.54(19)
C8 C10 C11 C16 173.42(19)
C27 C10 C11 C16 -17.1(3)
C9 N1 C12 C13 172.88(19)
C9 N1 C12 C11 -1.5(3)
C10 C11 C12 N1 9.3(3)
C16 C11 C12 N1 -174.70(19)
C10 C11 C12 C13 -164.81(19)
C16 C11 C12 C13 11.1(3)
N1 C12 C13 C14 -172.1(2)
C11 C12 C13 C14 2.5(3)
C12 C13 C14 C15 -8.5(4)
C19 N2 C15 C16 -3.1(3)
C19 N2 C15 C14 173.26(19)
C13 C14 C15 N2 -176.2(2)
C13 C14 C15 C16 0.3(3)
N2 C15 C16 C17 13.3(3)
C14 C15 C16 C17 -162.80(19)
N2 C15 C16 C11 -170.61(19)
C14 C15 C16 C11 13.3(3)
C12 C11 C16 C15 -18.5(3)
C10 C11 C16 C15 157.04(19)
C12 C11 C16 C17 157.12(19)
C10 C11 C16 C17 -27.3(3)
C15 C16 C17 C18 -14.2(3)
C11 C16 C17 C18 170.11(18)
C15 C16 C17 C33 154.83(19)
C11 C16 C17 C33 -20.8(3)
C16 C17 C18 C19 6.4(3)
C33 C17 C18 C19 -163.25(18)
C16 C17 C18 C22 178.58(19)
C33 C17 C18 C22 8.9(3)
C15 N2 C19 C18 -6.1(3)
C15 N2 C19 C20 -178.49(19)
C17 C18 C19 N2 4.3(3)
C22 C18 C19 N2 -169.53(19)
C17 C18 C19 C20 177.73(18)
C22 C18 C19 C20 3.9(2)
N2 C19 C20 C21 170.87(19)
C18 C19 C20 C21 -2.5(2)
N2 C19 C20 C26 -7.3(4)
C18 C19 C20 C26 179.3(2)
C26 C20 C21 C23 -1.0(3)
C19 C20 C21 C23 -179.37(19)
C26 C20 C21 C22 178.41(19)
C19 C20 C21 C22 0.0(2)
C23 C21 C22 C18 -178.5(2)
C20 C21 C22 C18 2.2(2)
C17 C18 C22 C21 -176.5(2)
C19 C18 C22 C21 -3.6(2)
C20 C21 C23 C24 0.8(3)
C22 C21 C23 C24 -178.5(2)
C21 C23 C24 C25 0.2(4)
C23 C24 C25 C26 -1.0(4)
C24 C25 C26 C20 0.8(3)
C21 C20 C26 C25 0.2(3)
C19 C20 C26 C25 178.1(2)
C8 C10 C27 C32 118.4(2)
C11 C10 C27 C32 -50.9(3)
C8 C10 C27 C28 -54.5(3)
C11 C10 C27 C28 136.2(2)
C32 C27 C28 C29 0.3(3)
C10 C27 C28 C29 173.30(19)
C27 C28 C29 C30 -1.1(3)
C28 C29 C30 C31 0.9(3)
C29 C30 C31 C32 0.1(3)
C30 C31 C32 C27 -0.9(3)
C28 C27 C32 C31 0.7(3)
C10 C27 C32 C31 -172.52(19)
C18 C17 C33 C38 -45.8(3)
C16 C17 C33 C38 145.3(2)
C18 C17 C33 C34 127.2(2)
C16 C17 C33 C34 -41.7(3)
C38 C33 C34 C35 0.5(3)
C17 C33 C34 C35 -172.83(19)
C33 C34 C35 C36 0.3(3)
C34 C35 C36 C37 -0.5(4)
C35 C36 C37 C38 -0.1(4)
C34 C33 C38 C37 -1.1(3)
C17 C33 C38 C37 171.97(19)
C36 C37 C38 C33 1.0(4)

loop_
_platon_squeeze_void_nr
_platon_squeeze_void_average_x
_platon_squeeze_void_average_y
_platon_squeeze_void_average_z
_platon_squeeze_void_volume
_platon_squeeze_void_count_electrons
_platon_squeeze_void_content
1 0.454 0.046 0.422 19 4 ' '
2 0.553 -0.053 0.589 17 4 ' '
3 0.454 0.454 0.922 18 4 ' '
4 0.553 0.553 0.089 18 4 ' '
